data_7111225
loop_
_publ_author_name
'Bond, Andrew D.'

_publ_section_title
;
 C???H????? interactions in the low-temperature crystal structures of
 ??,??-unsaturated linear hydrocarbonsElectronic supplementary (ESI)
 information available: experimental details of crystal growth for 1???4,
 lattice-energy calculations for 1???4 and the n-alkanes, and definition
 and determination of the planar packing densities. See
 http://www.rsc.org/suppdata/cc/b2/b204261d/
;
_journal_issue 16
_journal_name_full 'Chemical Communications'
_journal_page_first 1664
_journal_paper_doi 10.1039/b204261d
_journal_year 2002
_chemical_formula_moiety 'C8 H14'
_chemical_formula_sum 'C8 H14'
_chemical_formula_weight 110.19
_chemical_name_common 1,7-octadiene
_chemical_name_systematic 1,7-octadiene
_space_group_IT_number 14
_symmetry_cell_setting monoclinic
_symmetry_space_group_name_Hall '-P 2ybc'
_symmetry_space_group_name_H-M 'P 1 21/c 1'
_atom_sites_solution_hydrogens difmap
_atom_sites_solution_primary direct
_atom_sites_solution_secondary difmap
_cell_angle_alpha 90.00
_cell_angle_beta 99.510(6)
_cell_angle_gamma 90.00
_cell_formula_units_Z 2
_cell_length_a 9.3210(16)
_cell_length_b 4.9140(5)
_cell_length_c 8.7545(15)
_cell_measurement_reflns_used 3760
_cell_measurement_temperature 150(2)
_cell_measurement_theta_max 25.03
_cell_measurement_theta_min 1.00
_cell_volume 395.47(10)
_computing_cell_refinement 'HKL Scalepack (Otwinowski & Minor 1997)'
_computing_data_collection 'Collect (Nonius B.V. 1998)'
_computing_data_reduction
;
HKL Denzo and Scalepack (Otwinowski & Minor 1997)
;
_computing_publication_material 'SHELXL-97 (Sheldrick 1997)'
_computing_structure_refinement 'SHELXL-97 (Sheldrick 1997)'
_computing_structure_solution 'SIR-92 (Altomare et al. 1994)'
_diffrn_ambient_temperature 150(2)
_diffrn_measured_fraction_theta_full 0.891
_diffrn_measured_fraction_theta_max 0.891
_diffrn_measurement_device_type 'Nonius KappaCCD'
_diffrn_measurement_method 'Thin slice \w and \f scans'
_diffrn_radiation_monochromator graphite
_diffrn_radiation_source 'fine-focus sealed tube'
_diffrn_radiation_type MoK\a
_diffrn_radiation_wavelength 0.7107
_diffrn_reflns_av_R_equivalents 0.0425
_diffrn_reflns_av_sigmaI/netI 0.0400
_diffrn_reflns_limit_h_max 11
_diffrn_reflns_limit_h_min -9
_diffrn_reflns_limit_k_max 4
_diffrn_reflns_limit_k_min -5
_diffrn_reflns_limit_l_max 10
_diffrn_reflns_limit_l_min -10
_diffrn_reflns_number 1752
_diffrn_reflns_theta_full 25.02
_diffrn_reflns_theta_max 25.02
_diffrn_reflns_theta_min 5.10
_diffrn_standards_number 0
_exptl_absorpt_coefficient_mu 0.051
_exptl_absorpt_correction_type none
_exptl_crystal_colour colourless
_exptl_crystal_density_diffrn 0.925
_exptl_crystal_density_method 'not measured'
_exptl_crystal_description cylinder
_exptl_crystal_F_000 124
_exptl_crystal_size_length 0.35
_exptl_crystal_size_rad 0.15
_refine_diff_density_max 0.104
_refine_diff_density_min -0.120
_refine_diff_density_rms 0.019
_refine_ls_extinction_method none
_refine_ls_goodness_of_fit_ref 1.067
_refine_ls_hydrogen_treatment refall
_refine_ls_matrix_type full
_refine_ls_number_parameters 65
_refine_ls_number_reflns 620
_refine_ls_number_restraints 0
_refine_ls_restrained_S_all 1.067
_refine_ls_R_factor_all 0.0526
_refine_ls_R_factor_gt 0.0476
_refine_ls_shift/su_max 0.000
_refine_ls_shift/su_mean 0.000
_refine_ls_structure_factor_coef Fsqd
_refine_ls_weighting_details 'calc w=1/[\s^2^(Fo^2^)+(0.0694P)^2^+0.0419P] where P=(Fo^2^+2Fc^2^)/3'
_refine_ls_weighting_scheme calc
_refine_ls_wR_factor_gt 0.1270
_refine_ls_wR_factor_ref 0.1328
_reflns_number_gt 552
_reflns_number_total 620
_reflns_threshold_expression >2\s(I)
_cod_data_source_file b204261dsup1.cif
_cod_data_source_block 1
_cod_original_sg_symbol_H-M P2(1)/c
_cod_database_code 7111225

loop_
_symmetry_equiv_pos_as_xyz
'x, y, z'
'-x, y+1/2, -z+1/2'
'-x, -y, -z'
'x, -y-1/2, z-1/2'

loop_
_atom_site_label
_atom_site_type_symbol
_atom_site_fract_x
_atom_site_fract_y
_atom_site_fract_z
_atom_site_U_iso_or_equiv
_atom_site_adp_type
_atom_site_occupancy
_atom_site_symmetry_multiplicity
_atom_site_calc_flag
C1 C 0.61378(14) 0.2388(3) 0.63859(16) 0.0563(5) Uani 1 1 d
H1A H 0.5655(17) 0.326(3) 0.7187(18) 0.067(4) Uiso 1 1 d
H1B H 0.5702(17) 0.264(3) 0.529(2) 0.071(4) Uiso 1 1 d
C2 C 0.72950(13) 0.0869(2) 0.67341(13) 0.0471(5) Uani 1 1 d
H2A H 0.7710(16) 0.068(3) 0.781(2) 0.060(4) Uiso 1 1 d
C3 C 0.80795(12) -0.0503(2) 0.55894(13) 0.0432(5) Uani 1 1 d
H3A H 0.7519(14) -0.037(2) 0.4548(17) 0.045(3) Uiso 1 1 d
H3B H 0.8172(16) -0.248(3) 0.5847(15) 0.059(4) Uiso 1 1 d
C4 C 0.96005(11) 0.0662(2) 0.55936(12) 0.0414(5) Uani 1 1 d
H4A H 0.9513(14) 0.263(3) 0.5376(15) 0.055(4) Uiso 1 1 d
H4B H 1.0163(15) 0.048(2) 0.6620(18) 0.049(3) Uiso 1 1 d

loop_
_atom_site_aniso_label
_atom_site_aniso_U_11
_atom_site_aniso_U_22
_atom_site_aniso_U_33
_atom_site_aniso_U_23
_atom_site_aniso_U_13
_atom_site_aniso_U_12
C1 0.0551(8) 0.0576(9) 0.0576(9) -0.0044(6) 0.0140(6) 0.0027(5)
C2 0.0504(8) 0.0489(8) 0.0422(8) 0.0014(4) 0.0085(5) -0.0031(5)
C3 0.0478(8) 0.0375(7) 0.0437(8) 0.0003(4) 0.0062(6) -0.0012(4)
C4 0.0469(8) 0.0348(7) 0.0415(8) -0.0015(4) 0.0043(6) 0.0000(4)

loop_
_atom_type_symbol
_atom_type_description
_atom_type_scat_dispersion_real
_atom_type_scat_dispersion_imag
_atom_type_scat_source
C C 0.0033 0.0016 'International Tables Vol C Tables 4.2.6.8 and 6.1.1.4'
H H 0.0000 0.0000 'International Tables Vol C Tables 4.2.6.8 and 6.1.1.4'

loop_
_geom_angle_atom_site_label_1
_geom_angle_atom_site_label_2
_geom_angle_atom_site_label_3
_geom_angle
_geom_angle_site_symmetry_1
C2 C1 H1B 119.4(9) .
C2 C1 H1A 122.4(9) .
H1B C1 H1A 118.1(13) .
C1 C2 C3 125.30(11) .
C1 C2 H2A 118.0(9) .
C3 C2 H2A 116.7(9) .
C2 C3 C4 112.70(9) .
C2 C3 H3A 110.5(7) .
C4 C3 H3A 109.3(7) .
C2 C3 H3B 108.7(8) .
C4 C3 H3B 108.5(8) .
H3A C3 H3B 106.9(10) .
C4 C4 C3 113.40(11) 3_756
C4 C4 H4A 108.7(8) 3_756
C3 C4 H4A 108.6(8) .
C4 C4 H4B 110.1(8) 3_756
C3 C4 H4B 109.2(8) .
H4A C4 H4B 106.6(10) .

loop_
_geom_bond_atom_site_label_1
_geom_bond_atom_site_label_2
_geom_bond_distance
_geom_bond_site_symmetry_2
C1 C2 1.306(2) .
C1 H1B 0.98(2) .
C1 H1A 0.99(2) .
C2 C3 1.495(2) .
C2 H2A 0.96(2) .
C3 C4 1.528(2) .
C3 H3A 0.98(2) .
C3 H3B 1.00(2) .
C4 C4 1.521(2) 3_756
C4 H4A 0.99(2) .
C4 H4B 0.97(2) .

loop_
_geom_torsion_atom_site_label_1
_geom_torsion_atom_site_label_2
_geom_torsion_atom_site_label_3
_geom_torsion_atom_site_label_4
_geom_torsion
_geom_torsion_site_symmetry_4
C1 C2 C3 C4 112.96(14) .
C2 C3 C4 C4 -178.52(10) 3_756
